data_7106726
loop_
_publ_author_name
'Tian-Hua Zhou'
'Jian Zhang'
'Hai-Xia Zhang'
'Rui Feng'
'Jiang-Gao Mao'

_publ_section_title
;
 A ligand-conformation driving chiral generation and symmetry-breaking
 crystallization of a zinc(II) organoarsonate
;
_journal_name_full Chem.Commun.
_journal_page_first 8862
_journal_paper_doi 10.1039/c1cc12914g
_journal_volume 47
_journal_year 2011
_chemical_formula_sum 'C18 H16 As N3 O5 Zn'
_chemical_formula_weight 494.63
_chemical_name_systematic
;
?
;
_space_group_IT_number 4
_symmetry_cell_setting monoclinic
_symmetry_space_group_name_Hall 'P 2yb'
_symmetry_space_group_name_H-M 'P 1 21 1'
_atom_sites_solution_hydrogens geom
_atom_sites_solution_primary direct
_atom_sites_solution_secondary difmap
_audit_creation_method SHELXL-97
_cell_angle_alpha 90.00
_cell_angle_beta 111.951(14)
_cell_angle_gamma 90.00
_cell_formula_units_Z 2
_cell_length_a 8.806(2)
_cell_length_b 9.5007(15)
_cell_length_c 11.490(3)
_cell_measurement_reflns_used 2935
_cell_measurement_temperature 293(2)
_cell_measurement_theta_max 27.4680
_cell_measurement_theta_min 2.1443
_cell_volume 891.6(4)
_computing_cell_refinement 'CrystalClear (Rigaku Inc., 2007)'
_computing_data_collection 'CrystalClear (Rigaku Inc., 2007)'
_computing_data_reduction 'CrystalClear (Rigaku Inc., 2007)'
_computing_structure_refinement 'SHELXL-97 (Sheldrick, 1997)'
_computing_structure_solution 'SHELXS-97 (Sheldrick, 1990)'
_diffrn_ambient_temperature 293(2)
_diffrn_detector_area_resol_mean 13.6612
_diffrn_measured_fraction_theta_full 0.993
_diffrn_measured_fraction_theta_max 0.993
_diffrn_measurement_device_type Mercury2
_diffrn_measurement_method CCD_Profile_fitting
_diffrn_radiation_monochromator graphite
_diffrn_radiation_source 'fine-focus sealed tube'
_diffrn_radiation_type MoK\a
_diffrn_radiation_wavelength 0.71073
_diffrn_reflns_av_R_equivalents 0.0400
_diffrn_reflns_av_sigmaI/netI 0.0693
_diffrn_reflns_limit_h_max 11
_diffrn_reflns_limit_h_min -10
_diffrn_reflns_limit_k_max 12
_diffrn_reflns_limit_k_min -12
_diffrn_reflns_limit_l_max 14
_diffrn_reflns_limit_l_min -14
_diffrn_reflns_number 7003
_diffrn_reflns_theta_full 27.48
_diffrn_reflns_theta_max 27.48
_diffrn_reflns_theta_min 2.49
_diffrn_standards_number 2158
_exptl_absorpt_coefficient_mu 3.257
_exptl_absorpt_correction_T_max 1.0000
_exptl_absorpt_correction_T_min 0.5351
_exptl_absorpt_correction_type multi-scan
_exptl_crystal_colour yellowish
_exptl_crystal_density_diffrn 1.842
_exptl_crystal_density_method 'not measured'
_exptl_crystal_description needles
_exptl_crystal_F_000 496
_exptl_crystal_size_max 0.432
_exptl_crystal_size_mid 0.067
_exptl_crystal_size_min 0.061
_refine_diff_density_max 0.435
_refine_diff_density_min -0.982
_refine_diff_density_rms 0.083
_refine_ls_abs_structure_details 'Flack H D (1983), Acta Cryst. A39, 876-881'
_refine_ls_abs_structure_Flack 0.002(14)
_refine_ls_extinction_method none
_refine_ls_goodness_of_fit_ref 0.669
_refine_ls_hydrogen_treatment mixed
_refine_ls_matrix_type full
_refine_ls_number_parameters 257
_refine_ls_number_reflns 3787
_refine_ls_number_restraints 1
_refine_ls_restrained_S_all 0.669
_refine_ls_R_factor_all 0.0391
_refine_ls_R_factor_gt 0.0367
_refine_ls_shift/su_max 0.037
_refine_ls_shift/su_mean 0.002
_refine_ls_structure_factor_coef Fsqd
_refine_ls_weighting_details 'calc w=1/[\s^2^(Fo^2^)+(0.0731P)^2^+1.7735P] where P=(Fo^2^+2Fc^2^)/3'
_refine_ls_weighting_scheme calc
_refine_ls_wR_factor_gt 0.0904
_refine_ls_wR_factor_ref 0.0940
_reflns_number_gt 3581
_reflns_number_total 3787
_reflns_threshold_expression >2sigma(I)
_cod_data_source_file c1cc12914g.txt
_cod_data_source_block 1M
_cod_original_cell_volume 891.6(3)
_cod_original_sg_symbol_H-M P2(1)
_cod_database_code 7106726

loop_
_symmetry_equiv_pos_as_xyz
'x, y, z'
'-x, y+1/2, -z'

loop_
_atom_site_label
_atom_site_type_symbol
_atom_site_fract_x
_atom_site_fract_y
_atom_site_fract_z
_atom_site_U_iso_or_equiv
_atom_site_adp_type
_atom_site_occupancy
_atom_site_symmetry_multiplicity
_atom_site_calc_flag
_atom_site_refinement_flags
_atom_site_disorder_assembly
_atom_site_disorder_group
As1 As 0.86993(5) 0.21927(4) 1.60433(4) 0.02577(11) Uani 1 1 d . . .
Zn1 Zn 0.99306(6) 0.39648(5) 1.41758(4) 0.02682(12) Uani 1 1 d . . .
O1 O 0.8258(4) 0.3327(4) 1.4849(3) 0.0323(7) Uani 1 1 d . . .
O2 O 1.0110(4) 0.1001(3) 1.6112(3) 0.0344(7) Uani 1 1 d . . .
O3 O 0.6855(4) 0.1397(4) 1.5871(4) 0.0392(8) Uani 1 1 d . . .
H3B H 0.7032 0.0623 1.6212 0.059 Uiso 1 1 calc R . .
O4 O 0.8821(4) 0.7504(4) 1.6335(3) 0.0353(8) Uani 1 1 d . . .
O5 O 0.7150(5) 0.8863(4) 1.6918(4) 0.0497(9) Uani 1 1 d . . .
N1 N 0.7379(5) 0.5051(4) 1.6703(4) 0.0343(9) Uani 1 1 d . . .
N2 N 0.7978(4) 0.3842(4) 1.2249(3) 0.0289(8) Uani 1 1 d . . .
C1 C 0.9434(6) 0.3224(5) 1.7581(4) 0.0275(9) Uani 1 1 d . . .
C6 C 1.0731(6) 0.2663(5) 1.8584(4) 0.0351(10) Uani 1 1 d . . .
H6A H 1.1183 0.1803 1.8498 0.042 Uiso 1 1 calc R . .
C5 C 1.1348(7) 0.3384(6) 1.9712(4) 0.0410(12) Uani 1 1 d . . .
H5A H 1.2200 0.3001 2.0390 0.049 Uiso 1 1 calc R . .
C4 C 1.0690(7) 0.4677(6) 1.9825(5) 0.0431(12) Uani 1 1 d . . .
H4A H 1.1118 0.5169 2.0577 0.052 Uiso 1 1 calc R . .
C3 C 0.9404(7) 0.5243(5) 1.8829(5) 0.0377(11) Uani 1 1 d . . .
H3A H 0.8982 0.6113 1.8926 0.045 Uiso 1 1 calc R . .
C2 C 0.8720(6) 0.4538(5) 1.7677(4) 0.0294(9) Uani 1 1 d . . .
C7 C 0.6653(6) 0.6394(5) 1.6769(5) 0.0344(10) Uani 1 1 d . . .
H7A H 0.6485 0.6438 1.7556 0.041 Uiso 1 1 calc R . .
H7B H 0.5583 0.6436 1.6097 0.041 Uiso 1 1 calc R . .
C8 C 0.7621(5) 0.7699(5) 1.6676(4) 0.0304(9) Uani 1 1 d . . .
C9 C 0.8304(6) 0.3368(6) 1.1277(4) 0.0347(10) Uani 1 1 d . . .
H9A H 0.9332 0.2981 1.1433 0.042 Uiso 1 1 calc R . .
C10 C 0.7203(5) 0.3417(5) 1.0046(4) 0.0308(9) Uani 1 1 d . . .
H10A H 0.7482 0.3037 0.9407 0.037 Uiso 1 1 calc R . .
C11 C 0.5681(5) 0.4035(5) 0.9772(4) 0.0296(8) Uani 1 1 d . . .
C12 C 0.5343(6) 0.4537(6) 1.0785(4) 0.0403(12) Uani 1 1 d . . .
H12A H 0.4341 0.4962 1.0652 0.048 Uiso 1 1 calc R . .
C13 C 0.6504(6) 0.4404(6) 1.1999(5) 0.0398(12) Uani 1 1 d . . .
H13A H 0.6238 0.4722 1.2665 0.048 Uiso 1 1 calc R . .
C14 C 0.4451(5) 0.4096(5) 0.8460(4) 0.0309(9) Uani 1 1 d . . .
C15 C 0.4408(6) 0.3057(6) 0.7597(4) 0.0369(11) Uani 1 1 d . . .
H15A H 0.5201 0.2355 0.7810 0.044 Uiso 1 1 calc R . .
C18 C 0.3286(6) 0.5155(5) 0.8069(4) 0.0352(11) Uani 1 1 d . . .
H18A H 0.3296 0.5888 0.8608 0.042 Uiso 1 1 calc R . .
C16 C 0.3170(6) 0.3077(6) 0.6415(4) 0.0384(11) Uani 1 1 d . . .
H16A H 0.3135 0.2358 0.5857 0.046 Uiso 1 1 calc R . .
N3 N 0.2019(4) 0.4088(5) 0.6040(3) 0.0313(8) Uani 1 1 d . . .
C17 C 0.2095(6) 0.5107(5) 0.6857(4) 0.0334(10) Uani 1 1 d . . .
H17B H 0.1317 0.5821 0.6607 0.040 Uiso 1 1 calc R . .
H1A H 0.727(7) 0.467(7) 1.595(5) 0.038(15) Uiso 1 1 d . . .

loop_
_atom_site_aniso_label
_atom_site_aniso_U_11
_atom_site_aniso_U_22
_atom_site_aniso_U_33
_atom_site_aniso_U_23
_atom_site_aniso_U_13
_atom_site_aniso_U_12
As1 0.0275(2) 0.0240(2) 0.02326(19) 0.00038(18) 0.00651(15) -0.00049(16)
Zn1 0.0272(2) 0.0269(2) 0.0233(2) 0.00103(19) 0.00597(18) -0.00025(18)
O1 0.0333(16) 0.0357(18) 0.0284(15) 0.0046(13) 0.0121(13) -0.0002(13)
O2 0.0308(17) 0.0258(17) 0.0411(17) -0.0007(15) 0.0071(14) -0.0003(12)
O3 0.0279(16) 0.0367(19) 0.048(2) 0.0061(16) 0.0080(15) -0.0009(13)
O4 0.0311(16) 0.040(2) 0.0300(15) 0.0046(14) 0.0062(12) -0.0039(13)
O5 0.065(2) 0.030(2) 0.063(2) -0.0013(19) 0.034(2) 0.0003(18)
N1 0.033(2) 0.029(2) 0.039(2) -0.0023(18) 0.0112(17) 0.0008(16)
N2 0.0257(17) 0.036(2) 0.0187(15) -0.0008(15) 0.0013(13) -0.0029(16)
C1 0.034(2) 0.026(2) 0.0226(19) 0.0007(16) 0.0107(17) -0.0035(17)
C6 0.041(3) 0.033(2) 0.029(2) 0.0049(18) 0.011(2) -0.0004(19)
C5 0.053(3) 0.042(3) 0.021(2) 0.007(2) 0.006(2) -0.007(2)
C4 0.051(3) 0.051(3) 0.025(2) -0.006(2) 0.012(2) -0.015(3)
C3 0.048(3) 0.033(3) 0.036(2) -0.010(2) 0.021(2) -0.005(2)
C2 0.037(2) 0.026(2) 0.027(2) 0.0007(16) 0.0143(18) -0.0031(17)
C7 0.031(2) 0.029(2) 0.046(3) 0.002(2) 0.017(2) 0.0026(18)
C8 0.030(2) 0.031(2) 0.028(2) 0.0027(17) 0.0078(17) -0.0005(17)
C9 0.025(2) 0.049(3) 0.027(2) 0.003(2) 0.0070(17) 0.0032(19)
C10 0.027(2) 0.042(3) 0.0215(19) 0.0000(18) 0.0065(16) 0.0002(18)
C11 0.0260(19) 0.032(2) 0.0253(19) -0.0027(19) 0.0030(16) -0.0025(18)
C12 0.032(2) 0.055(3) 0.026(2) -0.010(2) 0.0010(19) 0.012(2)
C13 0.032(2) 0.056(3) 0.025(2) -0.007(2) 0.0031(18) 0.013(2)
C14 0.0252(19) 0.037(2) 0.026(2) -0.001(2) 0.0043(16) -0.0007(18)
C15 0.035(2) 0.040(3) 0.028(2) -0.004(2) 0.0030(19) 0.007(2)
C18 0.039(3) 0.033(3) 0.027(2) -0.0056(19) 0.0038(19) -0.0018(19)
C16 0.040(3) 0.039(3) 0.026(2) -0.0005(19) -0.0004(19) 0.007(2)
N3 0.0290(17) 0.036(2) 0.0217(16) 0.0008(17) 0.0016(13) -0.0004(16)
C17 0.032(2) 0.035(3) 0.026(2) 0.0024(18) 0.0025(17) 0.0023(18)

loop_
_atom_type_symbol
_atom_type_description
_atom_type_scat_dispersion_real
_atom_type_scat_dispersion_imag
_atom_type_scat_source
C C 0.0033 0.0016 'International Tables Vol C Tables 4.2.6.8 and 6.1.1.4'
H H 0.0000 0.0000 'International Tables Vol C Tables 4.2.6.8 and 6.1.1.4'
N N 0.0061 0.0033 'International Tables Vol C Tables 4.2.6.8 and 6.1.1.4'
O O 0.0106 0.0060 'International Tables Vol C Tables 4.2.6.8 and 6.1.1.4'
Zn Zn 0.2839 1.4301 'International Tables Vol C Tables 4.2.6.8 and 6.1.1.4'
As As 0.0499 2.0058 'International Tables Vol C Tables 4.2.6.8 and 6.1.1.4'

loop_
_geom_angle_atom_site_label_1
_geom_angle_atom_site_label_2
_geom_angle_atom_site_label_3
_geom_angle
_geom_angle_site_symmetry_1
_geom_angle_site_symmetry_3
_geom_angle_publ_flag
O2 As1 O1 114.73(17) . . ?
O2 As1 O3 111.11(17) . . ?
O1 As1 O3 105.48(17) . . ?
O2 As1 C1 108.50(18) . . ?
O1 As1 C1 108.84(18) . . ?
O3 As1 C1 107.96(18) . . ?
O2 Zn1 O4 128.01(15) 2_758 2_748 ?
O2 Zn1 O1 113.28(14) 2_758 . ?
O4 Zn1 O1 118.10(14) 2_748 . ?
O2 Zn1 N2 85.76(15) 2_758 . ?
O4 Zn1 N2 88.67(14) 2_748 . ?
O1 Zn1 N2 87.84(13) . . ?
O2 Zn1 N3 93.79(15) 2_758 1_656 ?
O4 Zn1 N3 88.39(14) 2_748 1_656 ?
O1 Zn1 N3 96.09(13) . 1_656 ?
N2 Zn1 N3 175.88(14) . 1_656 ?
As1 O1 Zn1 122.35(18) . . ?
As1 O2 Zn1 134.30(19) . 2_748 ?
As1 O3 H3B 109.5 . . ?
C8 O4 Zn1 127.1(3) . 2_758 ?
C2 N1 C7 122.2(4) . . ?
C2 N1 H1A 113(4) . . ?
C7 N1 H1A 121(4) . . ?
C9 N2 C13 116.9(4) . . ?
C9 N2 Zn1 121.3(3) . . ?
C13 N2 Zn1 121.2(3) . . ?
C6 C1 C2 121.5(4) . . ?
C6 C1 As1 117.4(3) . . ?
C2 C1 As1 121.1(3) . . ?
C5 C6 C1 120.0(5) . . ?
C5 C6 H6A 120.0 . . ?
C1 C6 H6A 120.0 . . ?
C6 C5 C4 119.7(5) . . ?
C6 C5 H5A 120.2 . . ?
C4 C5 H5A 120.2 . . ?
C3 C4 C5 120.6(5) . . ?
C3 C4 H4A 119.7 . . ?
C5 C4 H4A 119.7 . . ?
C4 C3 C2 121.7(5) . . ?
C4 C3 H3A 119.2 . . ?
C2 C3 H3A 119.2 . . ?
N1 C2 C3 122.2(4) . . ?
N1 C2 C1 121.2(4) . . ?
C3 C2 C1 116.6(4) . . ?
N1 C7 C8 116.3(4) . . ?
N1 C7 H7A 108.2 . . ?
C8 C7 H7A 108.2 . . ?
N1 C7 H7B 108.2 . . ?
C8 C7 H7B 108.2 . . ?
H7A C7 H7B 107.4 . . ?
O5 C8 O4 125.6(4) . . ?
O5 C8 C7 117.5(4) . . ?
O4 C8 C7 116.9(4) . . ?
N2 C9 C10 123.9(4) . . ?
N2 C9 H9A 118.1 . . ?
C10 C9 H9A 118.1 . . ?
C9 C10 C11 119.6(4) . . ?
C9 C10 H10A 120.2 . . ?
C11 C10 H10A 120.2 . . ?
C10 C11 C12 116.5(4) . . ?
C10 C11 C14 121.4(4) . . ?
C12 C11 C14 122.1(4) . . ?
C11 C12 C13 120.1(4) . . ?
C11 C12 H12A 120.0 . . ?
C13 C12 H12A 120.0 . . ?
N2 C13 C12 122.9(5) . . ?
N2 C13 H13A 118.5 . . ?
C12 C13 H13A 118.5 . . ?
C15 C14 C18 117.7(4) . . ?
C15 C14 C11 120.6(4) . . ?
C18 C14 C11 121.7(4) . . ?
C16 C15 C14 119.4(5) . . ?
C16 C15 H15A 120.3 . . ?
C14 C15 H15A 120.3 . . ?
C14 C18 C17 119.2(4) . . ?
C14 C18 H18A 120.4 . . ?
C17 C18 H18A 120.4 . . ?
N3 C16 C15 123.1(5) . . ?
N3 C16 H16A 118.5 . . ?
C15 C16 H16A 118.5 . . ?
C17 N3 C16 117.3(4) . . ?
C17 N3 Zn1 121.2(3) . 1_454 ?
C16 N3 Zn1 121.3(3) . 1_454 ?
N3 C17 C18 123.2(4) . . ?
N3 C17 H17B 118.4 . . ?
C18 C17 H17B 118.4 . . ?

loop_
_geom_bond_atom_site_label_1
_geom_bond_atom_site_label_2
_geom_bond_distance
_geom_bond_site_symmetry_2
_geom_bond_publ_flag
As1 O2 1.661(3) . ?
As1 O1 1.672(3) . ?
As1 O3 1.735(3) . ?
As1 C1 1.909(4) . ?
Zn1 O2 1.960(3) 2_758 ?
Zn1 O4 1.990(3) 2_748 ?
Zn1 O1 1.997(3) . ?
Zn1 N2 2.242(3) . ?
Zn1 N3 2.245(3) 1_656 ?
O2 Zn1 1.960(3) 2_748 ?
O3 H3B 0.8200 . ?
O4 C8 1.271(5) . ?
O4 Zn1 1.990(3) 2_758 ?
O5 C8 1.249(6) . ?
N1 C2 1.378(6) . ?
N1 C7 1.442(6) . ?
N1 H1A 0.91(6) . ?
N2 C9 1.332(6) . ?
N2 C13 1.332(6) . ?
C1 C6 1.390(6) . ?
C1 C2 1.420(6) . ?
C6 C5 1.385(7) . ?
C6 H6A 0.9300 . ?
C5 C4 1.385(8) . ?
C5 H5A 0.9300 . ?
C4 C3 1.383(8) . ?
C4 H4A 0.9300 . ?
C3 C2 1.403(6) . ?
C3 H3A 0.9300 . ?
C7 C8 1.531(6) . ?
C7 H7A 0.9700 . ?
C7 H7B 0.9700 . ?
C9 C10 1.384(6) . ?
C9 H9A 0.9300 . ?
C10 C11 1.387(6) . ?
C10 H10A 0.9300 . ?
C11 C12 1.389(6) . ?
C11 C14 1.493(6) . ?
C12 C13 1.393(6) . ?
C12 H12A 0.9300 . ?
C13 H13A 0.9300 . ?
C14 C15 1.389(7) . ?
C14 C18 1.387(7) . ?
C15 C16 1.388(6) . ?
C15 H15A 0.9300 . ?
C18 C17 1.396(6) . ?
C18 H18A 0.9300 . ?
C16 N3 1.345(6) . ?
C16 H16A 0.9300 . ?
N3 C17 1.333(6) . ?
N3 Zn1 2.245(3) 1_454 ?
C17 H17B 0.9300 . ?
